data_2003413
loop_
_publ_author_name
'Kakehi, A.'
'Kitajima, K.'
'Ito, S.'
'Takusagawa, N.'

_publ_section_title
;
 A 1,2-Dihydrodipyrido[1,2-<i>b</i>:3',2'-<i>d</i>]pyrazol-2-one
;
_journal_issue 5
_journal_name_full 'Acta Crystallographica Section C'
_journal_page_first 942
_journal_page_last 944
_journal_paper_doi 10.1107/S0108270194012977
_journal_volume 51
_journal_year 1995
_chemical_formula_sum 'C13 H10 N4 O'
_chemical_formula_weight 238.25
_space_group_IT_number 2
_symmetry_cell_setting triclinic
_symmetry_space_group_name_Hall '-P 1'
_symmetry_space_group_name_H-M 'P -1'
_atom_type_scat_source IntTabIV
_cell_angle_alpha 94.84(4)
_cell_angle_beta 104.31(4)
_cell_angle_gamma 77.68(2)
_cell_formula_units_Z 2
_cell_length_a 8.382(3)
_cell_length_b 14.457(4)
_cell_length_c 4.868(3)
_cell_measurement_reflns_used 25
_cell_measurement_temperature 293
_cell_measurement_theta_max 19.9
_cell_measurement_theta_min 19.1
_cell_volume 558.1(4)
_diffrn_measurement_device 'Rigaku AFC5S'
_diffrn_measurement_method \w-2\q
_diffrn_radiation_type MoK\a
_diffrn_radiation_wavelength 0.71069
_diffrn_reflns_av_R_equivalents 0.041
_diffrn_reflns_limit_h_max 10
_diffrn_reflns_limit_h_min 0
_diffrn_reflns_limit_k_max 18
_diffrn_reflns_limit_k_min -17
_diffrn_reflns_limit_l_max 6
_diffrn_reflns_limit_l_min -6
_diffrn_reflns_number 2738
_diffrn_reflns_theta_max 27.45
_diffrn_standards_decay_% 0.8
_diffrn_standards_interval_count 150
_diffrn_standards_number 3
_exptl_absorpt_coefficient_mu 0.089
_exptl_absorpt_correction_type
; Azimuthal scans of several reflections indicated no need for
an absorption correction
;
_exptl_crystal_colour Yellow
_exptl_crystal_density_diffrn 1.418
_exptl_crystal_description Needle
_exptl_crystal_size_max 0.60
_exptl_crystal_size_mid 0.20
_exptl_crystal_size_min 0.16
_refine_diff_density_max 0.19
_refine_diff_density_min -0.21
_refine_ls_extinction_coef 0.98850E-5
_refine_ls_extinction_method analytical
_refine_ls_goodness_of_fit_obs 1.63
_refine_ls_hydrogen_treatment refall
_refine_ls_number_parameters 204
_refine_ls_number_reflns 1385
_refine_ls_R_factor_obs 0.046
_refine_ls_shift/esd_max 0.01
_refine_ls_structure_factor_coef F
_refine_ls_weighting_details w=4F~o~^2^/\s^2^(F~o~^2^)
_refine_ls_weighting_scheme calc
_refine_ls_wR_factor_obs 0.054
_reflns_number_observed 1385
_reflns_number_total 2559
_reflns_observed_criterion I>3.00\s(I)
_cod_data_source_file as1131.cif
_cod_data_source_block as1131a
_cod_depositor_comments
;
The following automatic conversions were performed:

'_refine_ls_weighting_scheme' value 'w=4F~o~^2^/\s^2^(F~o~^2^)' was
changed to 'calc'. New tag '_refine_ls_weighting_details' was
created. The value of the new tag was set to
'w=4F~o~^2^/\s^2^(F~o~^2^)'.

Automatic conversion script
Id: cif_fix_values 3143 2015-03-26 13:38:13Z robertas 
;
_cod_original_formula_sum 'C13 H10 N4 O1'
_cod_database_code 2003413

loop_
_symmetry_equiv_pos_as_xyz
x,y,z
-x,-y,-z

loop_
_atom_site_label
_atom_site_fract_x
_atom_site_fract_y
_atom_site_fract_z
_atom_site_B_iso_or_equiv
O(1) .0960(2) .3015(1) -.1138(4) 3.7(1)
N(1) .2659(3) .3268(2) .3185(4) 2.9(1)
N(2) .6079(3) .2851(2) .8901(4) 3.2(1)
N(3) .4662(3) .3472(2) .7511(5) 3.5(1)
N(4) .2181(3) .0627(2) -.3473(6) 4.7(1)
C(1) .2166(3) .2699(2) .0787(5) 2.9(1)
C(2) .3149(3) .1738(2) .0756(5) 2.8(1)
C(3) .4552(3) .1407(2) .2839(6) 3.0(1)
C(4) .5039(3) .2025(2) .5104(5) 2.8(1)
C(5) .6364(3) .1973(2) .7571(6) 3.1(1)
C(6) .7754(4) .1294(2) .8828(7) 4.0(2)
C(7) .8765(4) .1526(3) 1.1349(7) 4.7(2)
C(8) .8440(4) .2423(3) 1.2637(7) 4.2(2)
C(9) .7091(4) .3088(3) 1.1420(6) 3.8(2)
C(10) .4083(3) .2941(2) .5254(5) 2.8(1)
C(11) .1678(4) .4232(2) .3474(7) 3.7(1)
C(12) .2413(5) .4974(3) .2494(9) 4.8(2)
C(13) .2591(3) .1133(2) -.1616(6) 3.3(1)
H(1) .521(3) .075(2) .268(6) 3.9(7)
H(2) .794(4) .068(2) .777(7) 5.5(8)
H(3) .971(3) .107(2) 1.226(6) 3.6(6)
H(4) .913(4) .261(2) 1.446(7) 6.0(8)
H(5) .674(3) .368(2) 1.221(6) 3.9(7)
H(6) .054(4) .421(2) .231(6) 4.5(7)
H(7) .163(3) .432(2) .559(6) 4.4(7)
H(8) .168(4) .561(2) .262(7) 5.7(8)
H(9) .355(5) .500(3) .370(8) 8(1)
H(10) .251(5) .483(3) .04(1) 10(1)

loop_
_geom_angle_atom_site_label_1
_geom_angle_atom_site_label_2
_geom_angle_atom_site_label_3
_geom_angle
_geom_angle_publ_flag
C(1) N(1) C(10) 120.4(2) yes
C(1) N(1) C(11) 119.8(2) yes
C(10) N(1) C(11) 119.8(2) yes
N(3) N(2) C(5) 114.5(2) yes
N(3) N(2) C(9) 122.6(3) yes
C(5) N(2) C(9) 122.9(3) yes
N(2) N(3) C(10) 101.4(2) yes
O(1) C(1) N(1) 120.2(3) yes
O(1) C(1) C(2) 123.7(2) yes
N(1) C(1) C(2) 116.1(2) yes
C(1) C(2) C(3) 123.4(2) yes
C(1) C(2) C(13) 116.4(2) yes
C(3) C(2) C(13) 120.2(3) yes
C(2) C(3) C(4) 117.9(3) yes
C(3) C(4) C(5) 135.5(3) yes
C(3) C(4) C(10) 120.1(2) yes
C(5) C(4) C(10) 104.4(2) yes
N(2) C(5) C(4) 104.6(2) yes
N(2) C(5) C(6) 118.7(2) yes
C(4) C(5) C(6) 136.8(3) yes
C(5) C(6) C(7) 118.7(3) yes
C(6) C(7) C(8) 121.1(3) yes
C(7) C(8) C(9) 120.5(3) yes
N(2) C(9) C(8) 118.1(3) yes
N(1) C(10) N(3) 122.9(2) yes
N(1) C(10) C(4) 121.9(2) yes
N(3) C(10) C(4) 115.1(2) yes
N(1) C(11) C(12) 112.3(3) yes
N(4) C(13) C(2) 177.9(3) no
C(2) C(3) H(1) 120(2) no
C(4) C(3) H(1) 122(2) no
C(5) C(6) H(2) 116(2) no
C(7) C(6) H(2) 125(2) no
C(6) C(7) H(3) 120(2) no
C(8) C(7) H(3) 119(2) no
C(7) C(8) H(4) 123(2) no
C(9) C(8) H(4) 117(2) no
N(2) C(9) H(5) 116(2) no
C(8) C(9) H(5) 126(2) no
N(1) C(11) H(6) 104(2) no
N(1) C(11) H(7) 106(2) no
C(12) C(11) H(6) 112(2) no
C(12) C(11) H(7) 113(2) no
C(11) C(12) H(8) 110(2) no
C(11) C(12) H(9) 111(2) no
C(11) C(12) H(10) 110(2) no

loop_
_geom_bond_atom_site_label_1
_geom_bond_atom_site_label_2
_geom_bond_distance
_geom_bond_publ_flag
O(1) C(1) 1.231(3) yes
N(1) C(1) 1.398(3) yes
N(1) C(10) 1.382(3) yes
N(1) C(11) 1.474(4) yes
N(2) N(3) 1.388(3) yes
N(2) C(5) 1.377(4) yes
N(2) C(9) 1.371(3) yes
N(3) C(10) 1.336(3) yes
N(4) C(13) 1.145(3) yes
C(1) C(2) 1.457(4) yes
C(2) C(3) 1.376(4) yes
C(2) C(13) 1.434(4) yes
C(3) C(4) 1.395(4) yes
C(4) C(5) 1.415(4) yes
C(4) C(10) 1.399(4) yes
C(6) C(7) 1.369(4) yes
C(5) C(6) 1.399(4) yes
C(7) C(8) 1.395(5) yes
C(8) C(9) 1.361(5) yes
C(11) C(12) 1.507(5) yes
C(3) H(1) 1.00(3) no
C(6) H(2) 0.98(3) no
C(7) H(3) 0.95(3) no
C(8) H(4) 0.98(3) no
C(9) H(5) 0.93(3) no
C(11) H(6) 0.99(3) no
C(11) H(7) 1.04(3) no
C(12) H(8) 1.00(3) no
C(12) H(9) 1.00(4) no
C(12) H(10) 1.03(5) no
